data_4315989
loop_
_publ_author_name
'Dongmei Lu'
'Charles H. Winter'

_publ_contact_author 'Charles H. Winter'
_publ_contact_author_address
; Department of Chemistry
Wayne State University
5101 Cass Ave.
Detroit, Michigan 48202
U.S.A.
;
_publ_contact_author_email chw@chem.wayne.edu
_publ_contact_author_phone '313 577 5224'
_publ_section_title
;
 Complexes of the [K(18-Crown-6)]+ Fragment with Bis(tetrazolyl)borate
 Ligands: Unexpected Boron-Nitrogen Bond Isomerism and Associated
 Enforcement of \k3-N,N',H-Ligand Chelation
;
_journal_name_full 'Inorganic Chemistry'
_journal_page_first 5795
_journal_page_last 5797
_journal_paper_doi 10.1021/ic100959j
_journal_volume 49
_journal_year 2010
_chemical_formula_sum 'C14 H28 B K N8 O6'
_chemical_formula_weight 454.35
_chemical_name_systematic
; 
 ? 
;
_space_group_IT_number 14
_symmetry_cell_setting monoclinic
_symmetry_space_group_name_Hall '-P 2yn'
_symmetry_space_group_name_H-M 'P 1 21/n 1'
_atom_sites_solution_hydrogens geom
_atom_sites_solution_primary direct
_atom_sites_solution_secondary difmap
_audit_creation_method SHELXL-97
_cell_angle_alpha 90.00
_cell_angle_beta 91.5750(10)
_cell_angle_gamma 90.00
_cell_formula_units_Z 4
_cell_length_a 8.5551(2)
_cell_length_b 19.8351(6)
_cell_length_c 13.6130(4)
_cell_measurement_reflns_used 8119
_cell_measurement_temperature 100(2)
_cell_measurement_theta_max 25.0
_cell_measurement_theta_min 2.6
_cell_volume 2309.13(11)
_computing_cell_refinement 'Bruker APEX2'
_computing_data_collection 'Bruker APEX2'
_computing_data_reduction 'Bruker APEX2'
_computing_molecular_graphics SHELXTL-Plus
_computing_publication_material SHELXL-97
_computing_structure_refinement 'SHELXL-97 (Sheldrick, 1997)'
_computing_structure_solution 'SHELXS-97 (Sheldrick, 1990)'
_diffrn_ambient_temperature 100(2)
_diffrn_measured_fraction_theta_full 0.996
_diffrn_measured_fraction_theta_max 0.996
_diffrn_measurement_method 'Bruker APEX2'
_diffrn_radiation_monochromator graphite
_diffrn_radiation_source 'fine-focus sealed tube'
_diffrn_radiation_type MoK\a
_diffrn_radiation_wavelength 0.71073
_diffrn_reflns_av_R_equivalents 0.0725
_diffrn_reflns_av_sigmaI/netI 0.0497
_diffrn_reflns_limit_h_max 11
_diffrn_reflns_limit_h_min -11
_diffrn_reflns_limit_k_max 26
_diffrn_reflns_limit_k_min 0
_diffrn_reflns_limit_l_max 17
_diffrn_reflns_limit_l_min 0
_diffrn_reflns_number 59695
_diffrn_reflns_theta_full 27.97
_diffrn_reflns_theta_max 27.97
_diffrn_reflns_theta_min 1.81
_exptl_absorpt_coefficient_mu 0.275
_exptl_absorpt_correction_T_max 0.9581
_exptl_absorpt_correction_T_min 0.9310
_exptl_absorpt_correction_type multi-scan
_exptl_absorpt_process_details 'SADABS, Sheldrick, 1997'
_exptl_crystal_colour colorless
_exptl_crystal_density_diffrn 1.307
_exptl_crystal_density_method 'not measured'
_exptl_crystal_description rod
_exptl_crystal_F_000 960
_exptl_crystal_size_max 0.26
_exptl_crystal_size_mid 0.18
_exptl_crystal_size_min 0.16
_refine_diff_density_max 0.339
_refine_diff_density_min -0.327
_refine_diff_density_rms 0.055
_refine_ls_extinction_method none
_refine_ls_goodness_of_fit_ref 1.009
_refine_ls_hydrogen_treatment mixed
_refine_ls_matrix_type full
_refine_ls_number_parameters 279
_refine_ls_number_reflns 5547
_refine_ls_number_restraints 0
_refine_ls_restrained_S_all 1.009
_refine_ls_R_factor_all 0.0706
_refine_ls_R_factor_gt 0.0375
_refine_ls_shift/su_max 0.000
_refine_ls_shift/su_mean 0.000
_refine_ls_structure_factor_coef Fsqd
_refine_ls_weighting_details 'calc w=1/[\s^2^(Fo^2^)+(0.0384P)^2^+0.4167P] where P=(Fo^2^+2Fc^2^)/3'
_refine_ls_weighting_scheme calc
_refine_ls_wR_factor_gt 0.0774
_refine_ls_wR_factor_ref 0.0879
_reflns_number_gt 3892
_reflns_number_total 5547
_reflns_threshold_expression >2sigma(I)
_cod_data_source_file ic100959j_si_001_2.cif
_cod_data_source_block tdml(4)
_cod_depositor_comments
;
The following automatic conversions were performed:

'_exptl_absorpt_correction_type' value 'Multi-scan' changed to
'multi-scan' according to the built-in table from CIF Core dictionary
named 'cif_core.dic' version 2.4.1 from 2010-06-29.

Automatic conversion script
Id: cif_fix_values 1646 2011-03-28 12:23:43Z adriana 
;
_cod_database_code 4315989

loop_
_symmetry_equiv_pos_as_xyz
'x, y, z'
'-x+1/2, y+1/2, -z+1/2'
'-x, -y, -z'
'x-1/2, -y-1/2, z-1/2'

loop_
_atom_site_label
_atom_site_type_symbol
_atom_site_fract_x
_atom_site_fract_y
_atom_site_fract_z
_atom_site_U_iso_or_equiv
_atom_site_adp_type
_atom_site_occupancy
_atom_site_symmetry_multiplicity
_atom_site_calc_flag
_atom_site_refinement_flags
_atom_site_disorder_assembly
_atom_site_disorder_group
K1 K 0.04580(4) 0.204420(17) 0.43002(2) 0.01776(9) Uani 1 1 d . . .
O1 O 0.26890(13) 0.28019(5) 0.33111(8) 0.0209(3) Uani 1 1 d . . .
O2 O 0.36213(13) 0.15880(5) 0.42323(8) 0.0205(2) Uani 1 1 d . . .
O3 O 0.13056(12) 0.08045(5) 0.52123(8) 0.0208(2) Uani 1 1 d . . .
O4 O -0.14405(13) 0.15128(6) 0.58627(8) 0.0222(3) Uani 1 1 d . . .
O5 O -0.23056(13) 0.27501(6) 0.49293(8) 0.0231(3) Uani 1 1 d . . .
O6 O 0.01501(12) 0.35259(6) 0.41715(8) 0.0222(3) Uani 1 1 d . . .
C1 C 0.42641(18) 0.25493(9) 0.32789(12) 0.0230(4) Uani 1 1 d . . .
H1A H 0.4887 0.2724 0.3847 0.028 Uiso 1 1 calc R . .
H1B H 0.4758 0.2704 0.2670 0.028 Uiso 1 1 calc R . .
C2 C 0.42375(19) 0.17938(9) 0.33066(12) 0.0231(4) Uani 1 1 d . . .
H2A H 0.3572 0.1617 0.2758 0.028 Uiso 1 1 calc R . .
H2B H 0.5308 0.1614 0.3238 0.028 Uiso 1 1 calc R . .
C3 C 0.37295(19) 0.08762(8) 0.43979(12) 0.0226(4) Uani 1 1 d . . .
H3A H 0.4839 0.0735 0.4431 0.027 Uiso 1 1 calc R . .
H3B H 0.3194 0.0629 0.3854 0.027 Uiso 1 1 calc R . .
C4 C 0.29608(19) 0.07234(8) 0.53577(12) 0.0235(4) Uani 1 1 d . . .
H4A H 0.3204 0.0256 0.5566 0.028 Uiso 1 1 calc R . .
H4B H 0.3354 0.1035 0.5876 0.028 Uiso 1 1 calc R . .
C5 C 0.0468(2) 0.06418(9) 0.60798(12) 0.0263(4) Uani 1 1 d . . .
H5A H 0.0874 0.0912 0.6643 0.032 Uiso 1 1 calc R . .
H5B H 0.0602 0.0158 0.6241 0.032 Uiso 1 1 calc R . .
C6 C -0.1234(2) 0.07972(8) 0.58843(12) 0.0261(4) Uani 1 1 d . . .
H6A H -0.1582 0.0600 0.5247 0.031 Uiso 1 1 calc R . .
H6B H -0.1871 0.0598 0.6407 0.031 Uiso 1 1 calc R . .
C7 C -0.30240(19) 0.17019(9) 0.56303(12) 0.0266(4) Uani 1 1 d . . .
H7A H -0.3738 0.1482 0.6092 0.032 Uiso 1 1 calc R . .
H7B H -0.3316 0.1554 0.4956 0.032 Uiso 1 1 calc R . .
C8 C -0.3170(2) 0.24511(10) 0.57063(12) 0.0267(4) Uani 1 1 d . . .
H8A H -0.4284 0.2585 0.5646 0.032 Uiso 1 1 calc R . .
H8B H -0.2749 0.2607 0.6352 0.032 Uiso 1 1 calc R . .
C9 C -0.2289(2) 0.34694(9) 0.49846(13) 0.0273(4) Uani 1 1 d . . .
H9A H -0.1748 0.3615 0.5601 0.033 Uiso 1 1 calc R . .
H9B H -0.3374 0.3643 0.4986 0.033 Uiso 1 1 calc R . .
C10 C -0.1454(2) 0.37457(9) 0.41138(13) 0.0268(4) Uani 1 1 d . . .
H10A H -0.1962 0.3581 0.3497 0.032 Uiso 1 1 calc R . .
H10B H -0.1502 0.4244 0.4116 0.032 Uiso 1 1 calc R . .
C11 C 0.1002(2) 0.37694(9) 0.33497(12) 0.0261(4) Uani 1 1 d . . .
H11A H 0.0994 0.4269 0.3344 0.031 Uiso 1 1 calc R . .
H11B H 0.0501 0.3608 0.2729 0.031 Uiso 1 1 calc R . .
C12 C 0.2662(2) 0.35176(8) 0.34288(12) 0.0246(4) Uani 1 1 d . . .
H12A H 0.3291 0.3732 0.2915 0.029 Uiso 1 1 calc R . .
H12B H 0.3127 0.3640 0.4078 0.029 Uiso 1 1 calc R . .
N1 N -0.22022(15) 0.16680(7) 0.20294(9) 0.0194(3) Uani 1 1 d . . .
N2 N -0.15100(16) 0.22273(7) 0.24257(9) 0.0222(3) Uani 1 1 d . . .
N3 N -0.19312(17) 0.27419(7) 0.18738(10) 0.0249(3) Uani 1 1 d . . .
N4 N -0.28935(16) 0.25319(8) 0.11098(10) 0.0248(3) Uani 1 1 d . . .
C13 C -0.30269(19) 0.18735(9) 0.12309(11) 0.0230(4) Uani 1 1 d . . .
H13 H -0.3625 0.1585 0.0810 0.028 Uiso 1 1 calc . . .
N5 N -0.04464(15) 0.06375(7) 0.20347(9) 0.0212(3) Uani 1 1 d . . .
N6 N 0.10000(16) 0.07469(8) 0.24460(10) 0.0279(3) Uani 1 1 d . . .
N7 N 0.20134(17) 0.04339(8) 0.19043(11) 0.0300(3) Uani 1 1 d . . .
N8 N 0.12585(17) 0.01166(7) 0.11296(11) 0.0304(3) Uani 1 1 d . . .
C14 C -0.0239(2) 0.02542(9) 0.12359(13) 0.0265(4) Uani 1 1 d . . .
H14 H -0.1058 0.0102 0.0805 0.032 Uiso 1 1 calc . . .
B1 B -0.1970(2) 0.09429(10) 0.24690(14) 0.0245(4) Uani 1 1 d . . .
H1B1 H -0.296(2) 0.0623(9) 0.2223(13) 0.036(5) Uiso 1 1 d . . .
H2B1 H -0.1808(19) 0.0978(9) 0.3268(13) 0.027(5) Uiso 1 1 d . . .

loop_
_atom_site_aniso_label
_atom_site_aniso_U_11
_atom_site_aniso_U_22
_atom_site_aniso_U_33
_atom_site_aniso_U_23
_atom_site_aniso_U_13
_atom_site_aniso_U_12
K1 0.01630(17) 0.01844(18) 0.01848(16) 0.00185(14) -0.00053(12) -0.00054(13)
O1 0.0183(6) 0.0202(6) 0.0241(6) 0.0012(5) 0.0017(5) -0.0012(4)
O2 0.0216(6) 0.0169(6) 0.0232(6) 0.0002(5) 0.0036(5) 0.0017(4)
O3 0.0222(6) 0.0193(6) 0.0208(5) 0.0031(5) -0.0004(4) -0.0012(5)
O4 0.0203(6) 0.0209(6) 0.0254(6) 0.0001(5) 0.0004(5) -0.0041(5)
O5 0.0209(6) 0.0269(7) 0.0217(6) -0.0014(5) 0.0044(5) 0.0034(5)
O6 0.0213(6) 0.0223(6) 0.0230(6) 0.0029(5) 0.0015(5) 0.0028(5)
C1 0.0162(9) 0.0297(10) 0.0234(8) 0.0006(7) 0.0041(7) -0.0021(7)
C2 0.0179(9) 0.0297(10) 0.0220(8) -0.0009(7) 0.0048(7) 0.0031(7)
C3 0.0206(9) 0.0165(9) 0.0305(9) -0.0042(7) -0.0036(7) 0.0032(6)
C4 0.0255(9) 0.0157(8) 0.0288(9) -0.0003(7) -0.0084(7) 0.0001(7)
C5 0.0397(11) 0.0190(9) 0.0205(8) 0.0037(7) 0.0045(7) -0.0014(7)
C6 0.0354(11) 0.0197(9) 0.0235(8) -0.0020(7) 0.0067(7) -0.0096(7)
C7 0.0169(9) 0.0404(11) 0.0225(8) 0.0025(8) 0.0011(7) -0.0073(7)
C8 0.0178(9) 0.0416(12) 0.0208(8) 0.0018(8) 0.0035(7) 0.0040(7)
C9 0.0217(9) 0.0284(10) 0.0317(9) -0.0072(8) 0.0010(7) 0.0073(7)
C10 0.0260(10) 0.0198(9) 0.0342(9) 0.0002(7) -0.0030(7) 0.0072(7)
C11 0.0313(10) 0.0213(9) 0.0258(8) 0.0076(7) 0.0008(7) 0.0000(7)
C12 0.0284(10) 0.0191(9) 0.0263(8) 0.0029(7) 0.0027(7) -0.0049(7)
N1 0.0183(7) 0.0223(8) 0.0177(6) -0.0009(5) 0.0011(5) 0.0010(5)
N2 0.0238(8) 0.0225(8) 0.0203(7) -0.0010(6) -0.0008(6) 0.0013(6)
N3 0.0260(8) 0.0234(8) 0.0252(7) 0.0018(6) 0.0003(6) 0.0029(6)
N4 0.0211(8) 0.0312(9) 0.0220(7) 0.0039(6) -0.0001(6) 0.0037(6)
C13 0.0188(9) 0.0312(10) 0.0188(8) -0.0002(7) -0.0014(6) 0.0011(7)
N5 0.0218(8) 0.0190(8) 0.0228(7) 0.0034(6) -0.0013(6) -0.0011(6)
N6 0.0227(8) 0.0339(9) 0.0270(7) 0.0059(7) -0.0029(6) -0.0005(6)
N7 0.0241(8) 0.0312(9) 0.0349(8) 0.0078(7) 0.0010(6) 0.0019(6)
N8 0.0285(9) 0.0224(8) 0.0406(9) 0.0010(7) 0.0051(7) 0.0020(6)
C14 0.0263(10) 0.0199(9) 0.0331(9) -0.0029(7) 0.0003(7) -0.0018(7)
B1 0.0245(11) 0.0229(11) 0.0263(10) 0.0043(8) 0.0039(8) 0.0014(8)

loop_
_atom_type_symbol
_atom_type_description
_atom_type_scat_dispersion_real
_atom_type_scat_dispersion_imag
_atom_type_scat_source
C C 0.0033 0.0016 'International Tables Vol C Tables 4.2.6.8 and 6.1.1.4'
H H 0.0000 0.0000 'International Tables Vol C Tables 4.2.6.8 and 6.1.1.4'
B B 0.0013 0.0007 'International Tables Vol C Tables 4.2.6.8 and 6.1.1.4'
N N 0.0061 0.0033 'International Tables Vol C Tables 4.2.6.8 and 6.1.1.4'
O O 0.0106 0.0060 'International Tables Vol C Tables 4.2.6.8 and 6.1.1.4'
K K 0.2009 0.2494 'International Tables Vol C Tables 4.2.6.8 and 6.1.1.4'

loop_
_geom_angle_atom_site_label_1
_geom_angle_atom_site_label_2
_geom_angle_atom_site_label_3
_geom_angle
_geom_angle_site_symmetry_1
_geom_angle_site_symmetry_3
_geom_angle_publ_flag
O1 K1 O3 120.35(3) . . ?
O1 K1 O2 59.75(3) . . ?
O3 K1 O2 60.61(3) . . ?
O1 K1 O5 117.06(3) . . ?
O3 K1 O5 119.33(3) . . ?
O2 K1 O5 160.70(3) . . ?
O1 K1 O4 161.22(3) . . ?
O3 K1 O4 60.50(3) . . ?
O2 K1 O4 117.21(3) . . ?
O5 K1 O4 58.83(3) . . ?
O1 K1 N4 86.08(4) . 4_666 ?
O3 K1 N4 76.67(4) . 4_666 ?
O2 K1 N4 71.54(4) . 4_666 ?
O5 K1 N4 89.46(4) . 4_666 ?
O4 K1 N4 75.80(4) . 4_666 ?
O1 K1 O6 59.94(3) . . ?
O3 K1 O6 155.26(3) . . ?
O2 K1 O6 113.32(3) . . ?
O5 K1 O6 57.65(3) . . ?
O4 K1 O6 110.67(3) . . ?
N4 K1 O6 78.72(4) 4_666 . ?
O1 K1 N2 84.34(3) . . ?
O3 K1 N2 126.82(4) . . ?
O2 K1 N2 120.92(3) . . ?
O5 K1 N2 75.69(3) . . ?
O4 K1 N2 110.46(4) . . ?
N4 K1 N2 156.16(4) 4_666 . ?
O6 K1 N2 77.59(3) . . ?
C12 O1 C1 111.55(12) . . ?
C12 O1 K1 117.74(9) . . ?
C1 O1 K1 118.58(9) . . ?
C3 O2 C2 113.20(12) . . ?
C3 O2 K1 111.36(9) . . ?
C2 O2 K1 107.98(9) . . ?
C4 O3 C5 112.02(12) . . ?
C4 O3 K1 113.39(9) . . ?
C5 O3 K1 115.30(9) . . ?
C6 O4 C7 112.32(12) . . ?
C6 O4 K1 107.67(9) . . ?
C7 O4 K1 106.69(9) . . ?
C9 O5 C8 112.22(12) . . ?
C9 O5 K1 119.43(9) . . ?
C8 O5 K1 117.34(9) . . ?
C11 O6 C10 111.06(12) . . ?
C11 O6 K1 109.54(9) . . ?
C10 O6 K1 112.80(9) . . ?
O1 C1 C2 109.41(13) . . ?
O2 C2 C1 108.17(13) . . ?
O2 C3 C4 107.83(13) . . ?
O3 C4 C3 108.07(12) . . ?
O3 C5 C6 108.13(13) . . ?
O4 C6 C5 108.97(13) . . ?
O4 C7 C8 109.00(13) . . ?
O5 C8 C7 108.29(13) . . ?
O5 C9 C10 109.06(13) . . ?
O6 C10 C9 108.61(13) . . ?
O6 C11 C12 109.31(13) . . ?
O1 C12 C11 109.85(13) . . ?
C13 N1 N2 106.64(13) . . ?
C13 N1 B1 130.19(14) . . ?
N2 N1 B1 123.15(13) . . ?
N3 N2 N1 107.30(13) . . ?
N3 N2 K1 135.29(10) . . ?
N1 N2 K1 117.38(9) . . ?
N2 N3 N4 110.31(13) . . ?
C13 N4 N3 104.91(12) . . ?
C13 N4 K1 110.33(10) . 4_565 ?
N3 N4 K1 144.57(11) . 4_565 ?
N4 C13 N1 110.84(14) . . ?
C14 N5 N6 106.52(13) . . ?
C14 N5 B1 130.86(14) . . ?
N6 N5 B1 122.61(14) . . ?
N7 N6 N5 107.52(13) . . ?
N6 N7 N8 110.17(13) . . ?
C14 N8 N7 104.94(14) . . ?
N8 C14 N5 110.86(15) . . ?
N5 B1 N1 107.95(13) . . ?

loop_
_geom_bond_atom_site_label_1
_geom_bond_atom_site_label_2
_geom_bond_distance
_geom_bond_site_symmetry_2
_geom_bond_publ_flag
K1 O1 2.8029(11) . ?
K1 O3 2.8397(11) . ?
K1 O2 2.8574(11) . ?
K1 O5 2.8974(11) . ?
K1 O4 2.9092(11) . ?
K1 N4 2.9281(13) 4_666 ?
K1 O6 2.9554(12) . ?
K1 N2 3.0400(14) . ?
O1 C12 1.4289(19) . ?
O1 C1 1.4394(19) . ?
O2 C3 1.4324(19) . ?
O2 C2 1.4384(19) . ?
O3 C4 1.4335(19) . ?
O3 C5 1.4349(19) . ?
O4 C6 1.430(2) . ?
O4 C7 1.433(2) . ?
O5 C9 1.429(2) . ?
O5 C8 1.4357(19) . ?
O6 C11 1.4357(19) . ?
O6 C10 1.4404(19) . ?
C1 C2 1.499(2) . ?
C3 C4 1.509(2) . ?
C5 C6 1.505(2) . ?
C7 C8 1.495(3) . ?
C9 C10 1.504(2) . ?
C11 C12 1.506(2) . ?
N1 C13 1.343(2) . ?
N1 N2 1.3619(19) . ?
N1 B1 1.568(2) . ?
N2 N3 1.3120(19) . ?
N3 N4 1.3733(19) . ?
N4 C13 1.322(2) . ?
N4 K1 2.9281(13) 4_565 ?
N5 C14 1.343(2) . ?
N5 N6 1.3615(18) . ?
N5 B1 1.568(2) . ?
N6 N7 1.310(2) . ?
N7 N8 1.374(2) . ?
N8 C14 1.321(2) . ?

loop_
_geom_torsion_atom_site_label_1
_geom_torsion_atom_site_label_2
_geom_torsion_atom_site_label_3
_geom_torsion_atom_site_label_4
_geom_torsion
_geom_torsion_site_symmetry_1
_geom_torsion_site_symmetry_2
_geom_torsion_site_symmetry_3
_geom_torsion_site_symmetry_4
_geom_torsion_publ_flag
O3 K1 O1 C12 -139.50(10) . . . . ?
O2 K1 O1 C12 -138.32(11) . . . . ?
O5 K1 O1 C12 19.96(11) . . . . ?
O4 K1 O1 C12 -52.40(16) . . . . ?
N4 K1 O1 C12 -67.43(10) 4_666 . . . ?
O6 K1 O1 C12 11.80(9) . . . . ?
N2 K1 O1 C12 90.72(10) . . . . ?
O3 K1 O1 C1 -0.11(11) . . . . ?
O2 K1 O1 C1 1.06(9) . . . . ?
O5 K1 O1 C1 159.34(10) . . . . ?
O4 K1 O1 C1 86.98(14) . . . . ?
N4 K1 O1 C1 71.96(10) 4_666 . . . ?
O6 K1 O1 C1 151.19(11) . . . . ?
N2 K1 O1 C1 -129.90(10) . . . . ?
O1 K1 O2 C3 -157.96(10) . . . . ?
O3 K1 O2 C3 20.87(9) . . . . ?
O5 K1 O2 C3 116.18(12) . . . . ?
O4 K1 O2 C3 43.20(10) . . . . ?
N4 K1 O2 C3 105.66(9) 4_666 . . . ?
O6 K1 O2 C3 174.04(9) . . . . ?
N2 K1 O2 C3 -96.80(9) . . . . ?
O1 K1 O2 C2 -33.10(9) . . . . ?
O3 K1 O2 C2 145.74(10) . . . . ?
O5 K1 O2 C2 -118.95(12) . . . . ?
O4 K1 O2 C2 168.06(9) . . . . ?
N4 K1 O2 C2 -129.48(10) 4_666 . . . ?
O6 K1 O2 C2 -61.10(10) . . . . ?
N2 K1 O2 C2 28.06(10) . . . . ?
O1 K1 O3 C4 17.06(10) . . . . ?
O2 K1 O3 C4 15.90(9) . . . . ?
O5 K1 O3 C4 -141.93(9) . . . . ?
O4 K1 O3 C4 -141.26(10) . . . . ?
N4 K1 O3 C4 -60.22(9) 4_666 . . . ?
O6 K1 O3 C4 -66.26(13) . . . . ?
N2 K1 O3 C4 124.26(9) . . . . ?
O1 K1 O3 C5 148.07(10) . . . . ?
O2 K1 O3 C5 146.91(11) . . . . ?
O5 K1 O3 C5 -10.92(11) . . . . ?
O4 K1 O3 C5 -10.25(9) . . . . ?
N4 K1 O3 C5 70.79(10) 4_666 . . . ?
O6 K1 O3 C5 64.76(13) . . . . ?
N2 K1 O3 C5 -104.73(10) . . . . ?
O1 K1 O4 C6 -123.50(12) . . . . ?
O3 K1 O4 C6 -25.49(9) . . . . ?
O2 K1 O4 C6 -47.84(10) . . . . ?
O5 K1 O4 C6 153.83(10) . . . . ?
N4 K1 O4 C6 -108.02(10) 4_666 . . . ?
O6 K1 O4 C6 -179.89(9) . . . . ?
N2 K1 O4 C6 96.10(9) . . . . ?
O1 K1 O4 C7 115.73(13) . . . . ?
O3 K1 O4 C7 -146.26(10) . . . . ?
O2 K1 O4 C7 -168.62(9) . . . . ?
O5 K1 O4 C7 33.05(9) . . . . ?
N4 K1 O4 C7 131.20(10) 4_666 . . . ?
O6 K1 O4 C7 59.33(10) . . . . ?
N2 K1 O4 C7 -24.67(10) . . . . ?
O1 K1 O5 C9 -17.60(11) . . . . ?
O3 K1 O5 C9 142.07(10) . . . . ?
O2 K1 O5 C9 57.74(15) . . . . ?
O4 K1 O5 C9 141.39(11) . . . . ?
N4 K1 O5 C9 67.72(10) 4_666 . . . ?
O6 K1 O5 C9 -9.24(10) . . . . ?
N2 K1 O5 C9 -93.45(10) . . . . ?
O1 K1 O5 C8 -158.91(10) . . . . ?
O3 K1 O5 C8 0.76(11) . . . . ?
O2 K1 O5 C8 -83.57(15) . . . . ?
O4 K1 O5 C8 0.08(10) . . . . ?
N4 K1 O5 C8 -73.59(11) 4_666 . . . ?
O6 K1 O5 C8 -150.55(11) . . . . ?
N2 K1 O5 C8 125.24(11) . . . . ?
O1 K1 O6 C11 22.36(9) . . . . ?
O3 K1 O6 C11 120.34(10) . . . . ?
O2 K1 O6 C11 50.30(10) . . . . ?
O5 K1 O6 C11 -149.04(10) . . . . ?
O4 K1 O6 C11 -175.69(9) . . . . ?
N4 K1 O6 C11 114.35(9) 4_666 . . . ?
N2 K1 O6 C11 -68.26(9) . . . . ?
O1 K1 O6 C10 146.60(10) . . . . ?
O3 K1 O6 C10 -115.41(11) . . . . ?
O2 K1 O6 C10 174.55(9) . . . . ?
O5 K1 O6 C10 -24.79(9) . . . . ?
O4 K1 O6 C10 -51.44(10) . . . . ?
N4 K1 O6 C10 -121.40(10) 4_666 . . . ?
N2 K1 O6 C10 55.98(9) . . . . ?
C12 O1 C1 C2 171.62(12) . . . . ?
K1 O1 C1 C2 29.90(15) . . . . ?
C3 O2 C2 C1 -172.30(12) . . . . ?
K1 O2 C2 C1 63.95(13) . . . . ?
O1 C1 C2 O2 -63.68(16) . . . . ?
C2 O2 C3 C4 -176.65(12) . . . . ?
K1 O2 C3 C4 -54.77(13) . . . . ?
C5 O3 C4 C3 177.59(13) . . . . ?
K1 O3 C4 C3 -49.79(14) . . . . ?
O2 C3 C4 O3 71.53(15) . . . . ?
C4 O3 C5 C6 175.31(13) . . . . ?
K1 O3 C5 C6 43.64(15) . . . . ?
C7 O4 C6 C5 177.05(12) . . . . ?
K1 O4 C6 C5 59.88(13) . . . . ?
O3 C5 C6 O4 -72.04(16) . . . . ?
C6 O4 C7 C8 175.22(13) . . . . ?
K1 O4 C7 C8 -67.03(13) . . . . ?
C9 O5 C8 C7 -175.94(13) . . . . ?
K1 O5 C8 C7 -31.97(15) . . . . ?
O4 C7 C8 O5 68.12(16) . . . . ?
C8 O5 C9 C10 -176.39(13) . . . . ?
K1 O5 C9 C10 40.47(16) . . . . ?
C11 O6 C10 C9 179.35(13) . . . . ?
K1 O6 C10 C9 55.94(14) . . . . ?
O5 C9 C10 O6 -63.78(17) . . . . ?
C10 O6 C11 C12 -178.93(13) . . . . ?
K1 O6 C11 C12 -53.67(14) . . . . ?
C1 O1 C12 C11 173.94(12) . . . . ?
K1 O1 C12 C11 -43.98(15) . . . . ?
O6 C11 C12 O1 66.84(17) . . . . ?
C13 N1 N2 N3 0.34(17) . . . . ?
B1 N1 N2 N3 179.13(14) . . . . ?
C13 N1 N2 K1 178.58(10) . . . . ?
B1 N1 N2 K1 -2.63(17) . . . . ?
O1 K1 N2 N3 -50.82(14) . . . . ?
O3 K1 N2 N3 -174.89(13) . . . . ?
O2 K1 N2 N3 -100.32(14) . . . . ?
O5 K1 N2 N3 68.98(14) . . . . ?
O4 K1 N2 N3 117.28(14) . . . . ?
N4 K1 N2 N3 16.0(2) 4_666 . . . ?
O6 K1 N2 N3 9.60(14) . . . . ?
O1 K1 N2 N1 131.56(10) . . . . ?
O3 K1 N2 N1 7.50(12) . . . . ?
O2 K1 N2 N1 82.06(11) . . . . ?
O5 K1 N2 N1 -108.64(10) . . . . ?
O4 K1 N2 N1 -60.34(11) . . . . ?
N4 K1 N2 N1 -161.66(10) 4_666 . . . ?
O6 K1 N2 N1 -168.02(11) . . . . ?
N1 N2 N3 N4 -0.25(17) . . . . ?
K1 N2 N3 N4 -178.03(10) . . . . ?
N2 N3 N4 C13 0.06(17) . . . . ?
N2 N3 N4 K1 -174.07(13) . . . 4_565 ?
N3 N4 C13 N1 0.16(17) . . . . ?
K1 N4 C13 N1 176.54(10) 4_565 . . . ?
N2 N1 C13 N4 -0.32(18) . . . . ?
B1 N1 C13 N4 -178.99(15) . . . . ?
C14 N5 N6 N7 -0.27(17) . . . . ?
B1 N5 N6 N7 -179.07(14) . . . . ?
N5 N6 N7 N8 0.20(18) . . . . ?
N6 N7 N8 C14 -0.05(18) . . . . ?
N7 N8 C14 N5 -0.13(19) . . . . ?
N6 N5 C14 N8 0.25(19) . . . . ?
B1 N5 C14 N8 178.91(15) . . . . ?
C14 N5 B1 N1 -92.1(2) . . . . ?
N6 N5 B1 N1 86.33(17) . . . . ?
C13 N1 B1 N5 92.91(19) . . . . ?
N2 N1 B1 N5 -85.57(17) . . . . ?
